data_4335335
loop_
_publ_author_name
'Gregory J. Barbante'
'Paul S. Francis'
'Conor F. Hogan'
'Peyman R. Kheradmand'
'David J. D. Wilson'
'Peter J. Barnard'

_publ_contact_author_address
;
Department of Chemistry
La Trobe University
Victoria 3086
Australia
;
_publ_contact_author_email p.barnard@latrobe.edu.au
_publ_contact_author_name 'Dr. Peter J. Barnard'
_publ_contact_author_phone '+ 61 3 94792516'
_publ_section_title
;
 Electrochemiluminescent Ruthenium(II) N-Heterocyclic Carbene Complexes: a
 Combined Experimental and Theoretical Study
;
_journal_name_full 'Inorganic Chemistry'
_journal_page_first 7448
_journal_page_last 7459
_journal_paper_doi 10.1021/ic400263r
_journal_volume 52
_journal_year 2013
_chemical_absolute_configuration ad
_chemical_formula_moiety 'C35 H29 N7 Ru, 2(F6 P)'
_chemical_formula_sum 'C35 H29 F12 N7 P2 Ru'
_chemical_formula_weight 938.66
_chemical_name_systematic
;
 ? 
;
_space_group_crystal_system monoclinic
_space_group_IT_number 4
_space_group_name_Hall 'P 2yb'
_space_group_name_H-M_alt 'P 1 21 1'
_symmetry_space_group_name_Hall 'P 2yb'
_symmetry_space_group_name_H-M 'P 1 21 1'
_atom_sites_solution_hydrogens geom
_atom_sites_solution_primary direct
_atom_sites_solution_secondary difmap
_audit_creation_date 2011-09-26
_audit_creation_method
;
  Olex2 1.1
  (compiled 2011.09.07 svn.r1971, GUI svn.r3853)
;
_cell_angle_alpha 90.00
_cell_angle_beta 104.3169(19)
_cell_angle_gamma 90.00
_cell_formula_units_Z 4
_cell_length_a 12.5569(3)
_cell_length_b 14.8590(3)
_cell_length_c 20.3832(4)
_cell_measurement_reflns_used 14121
_cell_measurement_temperature 173
_cell_measurement_theta_max 29.4693
_cell_measurement_theta_min 2.9234
_cell_volume 3685.04(14)
_computing_cell_refinement
;
CrysAlisPro, Agilent Technologies,
Version 1.171.35.11 (release 16-05-2011 CrysAlis171 .NET)
(compiled May 16 2011,17:55:39)
;
_computing_data_collection
;
CrysAlisPro, Agilent Technologies,
Version 1.171.35.11 (release 16-05-2011 CrysAlis171 .NET)
(compiled May 16 2011,17:55:39)
;
_computing_data_reduction
;
CrysAlisPro, Agilent Technologies,
Version 1.171.35.11 (release 16-05-2011 CrysAlis171 .NET)
(compiled May 16 2011,17:55:39)
;
_computing_molecular_graphics
;
O. V. Dolomanov, L. J. Bourhis, R. J. Gildea, J. A. K. Howard and H. Puschmann,
OLEX2: a complete structure solution, refinement and analysis program.
J. Appl. Cryst. (2009). 42, 339-341.
;
_computing_publication_material
;
O. V. Dolomanov, L. J. Bourhis, R. J. Gildea, J. A. K. Howard and H. Puschmann,
OLEX2: a complete structure solution, refinement and analysis program.
J. Appl. Cryst. (2009). 42, 339-341.
;
_computing_structure_refinement
;
SHELXL, G.M. Sheldrick, Acta Cryst.
2008). A64, 112-122
;
_computing_structure_solution
;
XS, G.M. Sheldrick, Acta Cryst.
(2008). A64, 112-122
;
_diffrn_ambient_temperature 173
_diffrn_detector_area_resol_mean 10.3281
_diffrn_measured_fraction_theta_full 0.998
_diffrn_measured_fraction_theta_max 0.998
_diffrn_measurement_device_type 'Xcalibur, Atlas, Gemini'
_diffrn_radiation_monochromator graphite
_diffrn_radiation_type MoK\a
_diffrn_radiation_wavelength 0.71073
_diffrn_reflns_av_R_equivalents 0.0203
_diffrn_reflns_av_unetI/netI 0.0333
_diffrn_reflns_limit_h_max 15
_diffrn_reflns_limit_h_min -13
_diffrn_reflns_limit_k_max 18
_diffrn_reflns_limit_k_min -18
_diffrn_reflns_limit_l_max 25
_diffrn_reflns_limit_l_min -24
_diffrn_reflns_number 22847
_diffrn_reflns_theta_full 26.02
_diffrn_reflns_theta_max 26.02
_diffrn_reflns_theta_min 2.93
_diffrn_source 'Enhance (Mo) x-ray Source'
_exptl_absorpt_coefficient_mu 0.612
_exptl_absorpt_correction_T_max 1.00000
_exptl_absorpt_correction_T_min 0.99385
_exptl_absorpt_correction_type multi-scan
_exptl_absorpt_process_details
;
CrysAlisPro, Agilent Technologies,
Version 1.171.35.11 (release 16-05-2011 CrysAlis171 .NET)
(compiled May 16 2011,17:55:39)
empirical absorption correction using spherical harmonics,
 implemented in SCALE3 ABSPACK scaling algorithm.
;
_exptl_crystal_colour 'clear reddish orange'
_exptl_crystal_colour_lustre clear
_exptl_crystal_colour_modifier reddish
_exptl_crystal_colour_primary orange
_exptl_crystal_density_diffrn 1.692
_exptl_crystal_description block
_exptl_crystal_F_000 1880
_exptl_crystal_size_max 0.18
_exptl_crystal_size_mid 0.18
_exptl_crystal_size_min 0.18
_refine_diff_density_max 0.540
_refine_diff_density_min -0.339
_refine_diff_density_rms 0.060
_refine_ls_abs_structure_details 'Flack H D (1983), Acta Cryst. A39, 876-881'
_refine_ls_abs_structure_Flack 0.547(18)
_refine_ls_extinction_method none
_refine_ls_goodness_of_fit_ref 1.023
_refine_ls_hydrogen_treatment constr
_refine_ls_matrix_type full
_refine_ls_number_parameters 1027
_refine_ls_number_reflns 12928
_refine_ls_number_restraints 1
_refine_ls_restrained_S_all 1.023
_refine_ls_R_factor_all 0.0377
_refine_ls_R_factor_gt 0.0321
_refine_ls_shift/su_max 0.001
_refine_ls_shift/su_mean 0.000
_refine_ls_structure_factor_coef Fsqd
_refine_ls_weighting_details 'calc w=1/[\s^2^(Fo^2^)+(0.0342P)^2^+2.5125P] where P=(Fo^2^+2Fc^2^)/3'
_refine_ls_weighting_scheme calc
_refine_ls_wR_factor_gt 0.0729
_refine_ls_wR_factor_ref 0.0767
_reflns_number_gt 11855
_reflns_number_total 12928
_reflns_threshold_expression >2sigma(I)
_cod_data_source_file ic400263r_si_002_3.cif
_cod_data_source_block 2.(PF6)2
_cod_original_cell_volume 3685.03(12)
_cod_database_code 4335335

loop_
_space_group_symop_id
_space_group_symop_operation_xyz
1 'x, y, z'
2 '-x, y+1/2, -z'

loop_
_atom_site_label
_atom_site_type_symbol
_atom_site_fract_x
_atom_site_fract_y
_atom_site_fract_z
_atom_site_U_iso_or_equiv
_atom_site_adp_type
_atom_site_occupancy
_atom_site_symmetry_multiplicity
_atom_site_calc_flag
_atom_site_refinement_flags
Ru1 Ru 0.29835(2) 0.331127(17) 0.469869(13) 0.02481(8) Uani 1 1 d .
N1 N 0.3131(3) 0.2281(2) 0.40368(17) 0.0296(8) Uani 1 1 d .
N6 N 0.4684(2) 0.3575(2) 0.50374(14) 0.0277(7) Uani 1 1 d .
N7 N 0.3462(3) 0.2388(2) 0.54675(15) 0.0278(7) Uani 1 1 d .
N4 N 0.2807(3) 0.4362(2) 0.53217(18) 0.0341(8) Uani 1 1 d .
C6 C 0.1434(3) 0.2865(3) 0.43901(17) 0.0260(8) Uani 1 1 d .
C1 C 0.2221(3) 0.1781(3) 0.37901(19) 0.0300(9) Uani 1 1 d .
N5 N 0.2692(3) 0.4368(3) 0.40269(18) 0.0351(9) Uani 1 1 d .
N3 N 0.0416(3) 0.3027(2) 0.44610(16) 0.0301(7) Uani 1 1 d .
C26 C 0.4527(3) 0.2425(3) 0.58245(18) 0.0291(9) Uani 1 1 d .
N2 N 0.1306(3) 0.2120(2) 0.39818(15) 0.0297(7) Uani 1 1 d .
C32 C 0.6290(3) 0.3303(4) 0.5920(2) 0.0396(9) Uani 1 1 d .
H32 H 0.6636 0.2987 0.6308 0.048 Uiso 1 1 calc R
C33 C 0.6858(4) 0.3943(3) 0.5664(2) 0.0454(11) Uani 1 1 d .
H33 H 0.7584 0.4077 0.5879 0.054 Uiso 1 1 calc R
C31 C 0.5201(3) 0.3122(3) 0.56020(17) 0.0284(9) Uani 1 1 d .
C3 C 0.3148(4) 0.0786(3) 0.3229(2) 0.0486(12) Uani 1 1 d .
H3 H 0.3163 0.0275 0.2967 0.058 Uiso 1 1 calc R
C9 C 0.0099(4) 0.3800(3) 0.47950(18) 0.0355(9) Uani 1 1 d .
H9A H 0.0668 0.3927 0.5202 0.043 Uiso 1 1 calc R
H9B H -0.0572 0.3663 0.4930 0.043 Uiso 1 1 calc R
C29 C 0.3194(4) 0.1144(3) 0.6157(2) 0.0417(11) Uani 1 1 d .
H29 H 0.2724 0.0713 0.6259 0.050 Uiso 1 1 calc R
C15 C -0.0327(4) 0.4556(3) 0.3643(2) 0.0360(9) Uani 1 1 d .
H15 H -0.0366 0.3992 0.3440 0.043 Uiso 1 1 calc R
C4 C 0.4079(4) 0.1294(4) 0.3450(2) 0.0559(14) Uani 1 1 d .
H4 H 0.4721 0.1148 0.3324 0.067 Uiso 1 1 calc R
C10 C -0.0085(3) 0.4629(3) 0.43447(19) 0.0313(9) Uani 1 1 d .
C30 C 0.2821(4) 0.1753(3) 0.5639(2) 0.0342(10) Uani 1 1 d .
H30 H 0.2090 0.1720 0.5397 0.041 Uiso 1 1 calc R
C14 C -0.0507(4) 0.5321(3) 0.3246(2) 0.0406(10) Uani 1 1 d .
H14 H -0.0678 0.5266 0.2777 0.049 Uiso 1 1 calc R
C2 C 0.2208(4) 0.1029(3) 0.3392(2) 0.0384(10) Uani 1 1 d .
H2 H 0.1567 0.0696 0.3238 0.046 Uiso 1 1 calc R
C27 C 0.4945(4) 0.1840(3) 0.6353(2) 0.0396(10) Uani 1 1 d .
H27 H 0.5675 0.1885 0.6596 0.048 Uiso 1 1 calc R
C13 C -0.0438(4) 0.6164(3) 0.3534(2) 0.0432(10) Uani 1 1 d .
H13 H -0.0556 0.6676 0.3264 0.052 Uiso 1 1 calc R
C35 C 0.5253(3) 0.4200(3) 0.4789(2) 0.0379(10) Uani 1 1 d .
H35 H 0.4897 0.4516 0.4403 0.045 Uiso 1 1 calc R
C11 C -0.0032(4) 0.5477(3) 0.4635(2) 0.0397(10) Uani 1 1 d .
H11 H 0.0110 0.5533 0.5103 0.048 Uiso 1 1 calc R
C7 C 0.0217(3) 0.1837(3) 0.3798(2) 0.0355(10) Uani 1 1 d .
H7 H -0.0064 0.1348 0.3524 0.043 Uiso 1 1 calc R
C8 C -0.0344(3) 0.2403(3) 0.4091(2) 0.0370(10) Uani 1 1 d .
H8 H -0.1096 0.2390 0.4057 0.044 Uiso 1 1 calc R
C12 C -0.0188(4) 0.6237(3) 0.4234(2) 0.0419(10) Uani 1 1 d .
H12 H -0.0126 0.6803 0.4435 0.050 Uiso 1 1 calc R
C34 C 0.6327(4) 0.4389(3) 0.5078(2) 0.0455(12) Uani 1 1 d .
H34 H 0.6700 0.4813 0.4883 0.055 Uiso 1 1 calc R
C5 C 0.4051(4) 0.2028(4) 0.3863(2) 0.0464(12) Uani 1 1 d .
H5 H 0.4691 0.2357 0.4027 0.056 Uiso 1 1 calc R
Ru1A Ru 0.70467(2) 0.869612(16) 0.035442(13) 0.02371(7) Uani 1 1 d .
P2A P 1.06410(9) 0.28208(7) 0.18565(5) 0.0344(2) Uani 1 1 d .
N1A N 0.7005(3) 0.9814(2) 0.09602(17) 0.0273(8) Uani 1 1 d .
N6A N 0.5331(3) 0.8553(2) -0.00284(14) 0.0309(8) Uani 1 1 d .
N4A N 0.7108(3) 0.7520(2) -0.01682(17) 0.0326(8) Uani 1 1 d .
N7A N 0.6751(3) 0.9543(2) -0.04714(15) 0.0294(8) Uani 1 1 d .
N5A N 0.7151(3) 0.7756(2) 0.11092(17) 0.0293(8) Uani 1 1 d .
C6A C 0.8640(3) 0.9007(3) 0.06859(17) 0.0258(8) Uani 1 1 d .
C1A C 0.7969(3) 1.0199(3) 0.12530(18) 0.0284(9) Uani 1 1 d .
N2A N 0.8857(3) 0.9748(2) 0.11008(15) 0.0279(7) Uani 1 1 d .
N3A N 0.9641(2) 0.8751(2) 0.06259(14) 0.0279(6) Uani 1 1 d .
C26A C 0.5708(3) 0.9532(3) -0.08733(19) 0.0321(9) Uani 1 1 d .
C31A C 0.4925(3) 0.8947(3) -0.06443(19) 0.0327(9) Uani 1 1 d .
C32A C 0.3848(3) 0.8794(4) -0.1010(2) 0.0414(10) Uani 1 1 d .
H32A H 0.3587 0.9050 -0.1436 0.050 Uiso 1 1 calc R
C9A C 0.9861(3) 0.7960(3) 0.02561(19) 0.0334(9) Uani 1 1 d .
H9AA H 1.0562 0.8037 0.0144 0.040 Uiso 1 1 calc R
H9AB H 0.9298 0.7912 -0.0165 0.040 Uiso 1 1 calc R
C16A C 0.7116(3) 0.6878(3) 0.0900(2) 0.0344(9) Uani 1 1 d .
C10A C 0.9887(3) 0.7101(3) 0.06517(19) 0.0300(9) Uani 1 1 d .
C20A C 0.7228(3) 0.7935(3) 0.17634(19) 0.0370(10) Uani 1 1 d .
H20A H 0.7258 0.8532 0.1904 0.044 Uiso 1 1 calc R
C25A C 0.7061(4) 0.7444(3) -0.0832(2) 0.0409(11) Uani 1 1 d .
H25A H 0.7108 0.7966 -0.1075 0.049 Uiso 1 1 calc R
C8A C 1.0457(3) 0.9301(3) 0.1012(2) 0.0375(10) Uani 1 1 d .
H8A H 1.1209 0.9240 0.1055 0.045 Uiso 1 1 calc R
C33A C 0.3179(3) 0.8268(4) -0.0739(2) 0.0469(11) Uani 1 1 d .
H33A H 0.2460 0.8158 -0.0981 0.056 Uiso 1 1 calc R
C21A C 0.7046(3) 0.6758(3) 0.0183(2) 0.0352(9) Uani 1 1 d .
C27A C 0.5422(4) 1.0085(3) -0.1440(2) 0.0448(11) Uani 1 1 d .
H27A H 0.4714 1.0064 -0.1720 0.054 Uiso 1 1 calc R
C24A C 0.6947(4) 0.6635(4) -0.1171(3) 0.0507(13) Uani 1 1 d .
H24A H 0.6912 0.6612 -0.1632 0.061 Uiso 1 1 calc R
C2A C 0.8084(4) 1.0958(3) 0.1664(2) 0.0372(10) Uani 1 1 d .
H2A H 0.8773 1.1202 0.1856 0.045 Uiso 1 1 calc R
C28A C 0.6189(4) 1.0666(3) -0.1586(2) 0.0495(12) Uani 1 1 d .
H28A H 0.6004 1.1039 -0.1963 0.059 Uiso 1 1 calc R
C35A C 0.4647(3) 0.8051(3) 0.0233(2) 0.0401(11) Uani 1 1 d .
H35A H 0.4909 0.7796 0.0659 0.048 Uiso 1 1 calc R
C30A C 0.7472(4) 1.0116(3) -0.0634(2) 0.0354(10) Uani 1 1 d .
H30A H 0.8187 1.0124 -0.0364 0.042 Uiso 1 1 calc R
C11A C 0.9730(4) 0.6284(3) 0.0315(2) 0.0387(10) Uani 1 1 d .
H11A H 0.9616 0.6268 -0.0153 0.046 Uiso 1 1 calc R
C23A C 0.6884(4) 0.5856(3) -0.0810(3) 0.0534(12) Uani 1 1 d .
H23A H 0.6814 0.5299 -0.1024 0.064 Uiso 1 1 calc R
C12A C 0.9741(4) 0.5494(3) 0.0672(2) 0.0486(11) Uani 1 1 d .
H12A H 0.9633 0.4948 0.0442 0.058 Uiso 1 1 calc R
C7A C 0.9980(3) 0.9928(3) 0.1310(2) 0.0377(10) Uani 1 1 d .
H7A H 1.0322 1.0387 0.1596 0.045 Uiso 1 1 calc R
C3A C 0.7151(4) 1.1334(3) 0.1775(2) 0.0465(12) Uani 1 1 d .
H3A H 0.7194 1.1843 0.2046 0.056 Uiso 1 1 calc R
C5A C 0.6094(4) 1.0208(3) 0.1079(2) 0.0404(10) Uani 1 1 d .
H5A H 0.5409 0.9962 0.0879 0.049 Uiso 1 1 calc R
C4A C 0.6147(4) 1.0954(3) 0.1482(2) 0.0485(12) Uani 1 1 d .
H4A H 0.5507 1.1202 0.1557 0.058 Uiso 1 1 calc R
C15A C 1.0068(4) 0.7107(3) 0.1354(2) 0.0359(10) Uani 1 1 d .
H15A H 1.0190 0.7649 0.1589 0.043 Uiso 1 1 calc R
C13A C 0.9910(4) 0.5510(3) 0.1364(2) 0.0481(11) Uani 1 1 d .
H13A H 0.9918 0.4975 0.1603 0.058 Uiso 1 1 calc R
P1A P 0.37882(11) 0.84078(9) 0.20054(6) 0.0449(3) Uani 1 1 d .
P1 P 0.64173(11) 0.35208(8) 0.30915(6) 0.0449(3) Uani 1 1 d .
C18A C 0.7233(4) 0.6383(3) 0.2034(2) 0.0494(12) Uani 1 1 d .
H18A H 0.7256 0.5920 0.2344 0.059 Uiso 1 1 calc R
F12A F 1.1052(2) 0.35337(18) 0.13926(13) 0.0536(7) Uani 1 1 d .
F6 F 0.6681(3) 0.4375(2) 0.26934(15) 0.0656(9) Uani 1 1 d .
F1 F 0.7204(3) 0.3933(3) 0.37630(14) 0.0713(9) Uani 1 1 d .
F6A F 0.3175(3) 0.7717(3) 0.23679(16) 0.0734(10) Uani 1 1 d .
F1A F 0.2981(3) 0.8138(3) 0.12929(14) 0.0838(11) Uani 1 1 d .
F8A F 1.0550(2) 0.3598(2) 0.23763(13) 0.0604(8) Uani 1 1 d .
F2A F 0.4556(3) 0.8684(3) 0.27118(15) 0.0875(11) Uani 1 1 d .
F4A F 0.2946(3) 0.9171(3) 0.20583(17) 0.0816(11) Uani 1 1 d .
F2 F 0.5655(3) 0.3135(3) 0.2421(2) 0.0878(11) Uani 1 1 d .
F4 F 0.7435(3) 0.2993(2) 0.29548(18) 0.0752(10) Uani 1 1 d .
F11A F 1.0266(3) 0.2081(2) 0.23201(13) 0.0643(8) Uani 1 1 d .
F7A F 1.0740(3) 0.20486(17) 0.13340(13) 0.0560(7) Uani 1 1 d .
F10A F 0.9421(2) 0.2980(2) 0.14496(15) 0.0694(8) Uani 1 1 d .
F3A F 0.4611(3) 0.7642(2) 0.1912(2) 0.0958(13) Uani 1 1 d .
F9A F 1.1892(2) 0.26547(19) 0.22557(13) 0.0567(7) Uani 1 1 d .
F3 F 0.5405(3) 0.4032(2) 0.32565(19) 0.0816(11) Uani 1 1 d .
P2 P -0.00657(11) 0.88532(8) 0.32036(5) 0.0457(3) Uani 1 1 d .
F12 F -0.1033(2) 0.8446(2) 0.35048(13) 0.0582(8) Uani 1 1 d .
F5A F 0.4418(3) 0.9071(2) 0.16274(19) 0.0869(11) Uani 1 1 d .
C19A C 0.7263(4) 0.7262(3) 0.2238(2) 0.0441(11) Uani 1 1 d .
H19A H 0.7306 0.7406 0.2688 0.053 Uiso 1 1 calc R
C17A C 0.7167(4) 0.6196(3) 0.1365(2) 0.0441(10) Uani 1 1 d .
H17A H 0.7157 0.5600 0.1224 0.053 Uiso 1 1 calc R
C28 C 0.4268(4) 0.1188(3) 0.6516(2) 0.0456(11) Uani 1 1 d .
H28 H 0.4540 0.0784 0.6866 0.055 Uiso 1 1 calc R
C16 C 0.2587(3) 0.5198(3) 0.4316(2) 0.0422(11) Uani 1 1 d .
C22A C 0.6927(4) 0.5917(3) -0.0128(2) 0.0456(11) Uani 1 1 d .
H22A H 0.6878 0.5401 0.0121 0.055 Uiso 1 1 calc R
C14A C 1.0065(4) 0.6310(3) 0.1701(2) 0.0430(10) Uani 1 1 d .
H14A H 1.0171 0.6319 0.2169 0.052 Uiso 1 1 calc R
C19 C 0.2405(4) 0.5075(4) 0.2952(2) 0.0611(15) Uani 1 1 d .
H19 H 0.2347 0.5030 0.2490 0.073 Uiso 1 1 calc R
C24 C 0.2874(4) 0.5021(4) 0.6402(3) 0.0607(14) Uani 1 1 d .
H24 H 0.2923 0.4947 0.6862 0.073 Uiso 1 1 calc R
C17 C 0.2397(4) 0.5972(3) 0.3913(3) 0.0568(13) Uani 1 1 d .
H17 H 0.2334 0.6531 0.4106 0.068 Uiso 1 1 calc R
F11 F 0.0922(3) 0.9235(2) 0.29216(15) 0.0776(10) Uani 1 1 d .
F7 F 0.0234(3) 0.9568(2) 0.38043(14) 0.0829(11) Uani 1 1 d .
F10 F 0.0735(3) 0.8172(2) 0.36704(17) 0.0780(9) Uani 1 1 d .
F8 F -0.0347(3) 0.8159(3) 0.26181(14) 0.0743(10) Uani 1 1 d .
F9 F -0.0873(4) 0.9547(3) 0.27513(18) 0.1078(14) Uani 1 1 d .
C21 C 0.2695(3) 0.5189(3) 0.5038(2) 0.0390(10) Uani 1 1 d .
C20 C 0.2594(4) 0.4314(3) 0.3359(2) 0.0467(12) Uani 1 1 d .
H20 H 0.2653 0.3756 0.3164 0.056 Uiso 1 1 calc R
C25 C 0.2892(4) 0.4289(3) 0.5993(2) 0.0449(11) Uani 1 1 d .
H25 H 0.2966 0.3718 0.6187 0.054 Uiso 1 1 calc R
F5 F 0.6166(4) 0.2700(3) 0.3525(3) 0.1168(16) Uani 1 1 d .
C29A C 0.7215(4) 1.0685(3) -0.1173(2) 0.0443(11) Uani 1 1 d .
H29A H 0.7738 1.1083 -0.1257 0.053 Uiso 1 1 calc R
C23 C 0.2784(4) 0.5848(4) 0.6123(3) 0.0584(14) Uani 1 1 d .
H23 H 0.2776 0.6351 0.6394 0.070 Uiso 1 1 calc R
C22 C 0.2704(4) 0.5957(3) 0.5445(3) 0.0536(13) Uani 1 1 d .
H22 H 0.2657 0.6530 0.5256 0.064 Uiso 1 1 calc R
C34A C 0.3566(4) 0.7900(3) -0.0109(2) 0.0460(12) Uani 1 1 d .
H34A H 0.3109 0.7554 0.0085 0.055 Uiso 1 1 calc R
C18 C 0.2305(5) 0.5899(4) 0.3243(3) 0.0696(17) Uani 1 1 d .
H18 H 0.2172 0.6411 0.2972 0.084 Uiso 1 1 calc R

loop_
_atom_site_aniso_label
_atom_site_aniso_U_11
_atom_site_aniso_U_22
_atom_site_aniso_U_33
_atom_site_aniso_U_23
_atom_site_aniso_U_13
_atom_site_aniso_U_12
Ru1 0.02448(16) 0.02443(15) 0.02450(13) 0.00061(13) 0.00414(11) -0.00144(13)
N1 0.0232(18) 0.0337(19) 0.0302(16) -0.0021(15) 0.0032(14) 0.0001(15)
N6 0.0255(16) 0.0315(19) 0.0256(13) -0.0042(14) 0.0055(11) -0.0037(14)
N7 0.0306(18) 0.0253(17) 0.0275(16) -0.0035(14) 0.0075(14) 0.0011(14)
N4 0.0290(19) 0.0279(18) 0.044(2) -0.0078(16) 0.0059(15) -0.0026(15)
C6 0.027(2) 0.0247(18) 0.0253(16) 0.0079(15) 0.0045(14) 0.0014(16)
C1 0.034(2) 0.025(2) 0.0300(19) 0.0023(17) 0.0065(16) -0.0004(18)
N5 0.0263(19) 0.038(2) 0.0367(18) 0.0086(16) 0.0003(14) -0.0086(16)
N3 0.0304(18) 0.0281(17) 0.0312(15) 0.0061(13) 0.0065(13) -0.0024(14)
C26 0.033(2) 0.0263(19) 0.0265(17) -0.0047(16) 0.0037(15) 0.0040(17)
N2 0.0308(18) 0.0249(16) 0.0294(15) 0.0000(14) 0.0000(13) -0.0054(14)
C32 0.030(2) 0.038(2) 0.043(2) -0.007(2) -0.0053(16) 0.003(2)
C33 0.030(2) 0.048(3) 0.052(2) -0.008(2) -0.0004(18) -0.009(2)
C31 0.029(2) 0.029(2) 0.0256(16) -0.0057(16) 0.0027(14) 0.0033(17)
C3 0.061(3) 0.037(3) 0.045(3) -0.013(2) 0.009(2) 0.008(2)
C9 0.037(2) 0.040(2) 0.0297(18) 0.0043(19) 0.0098(15) 0.002(2)
C29 0.058(3) 0.031(2) 0.036(2) 0.0041(18) 0.013(2) -0.006(2)
C15 0.043(2) 0.029(2) 0.034(2) -0.0009(18) 0.0075(17) -0.0010(19)
C4 0.046(3) 0.071(4) 0.051(3) -0.022(3) 0.013(2) 0.012(3)
C10 0.029(2) 0.035(2) 0.0311(19) 0.0005(18) 0.0083(16) 0.0051(18)
C30 0.039(2) 0.032(2) 0.033(2) 0.0011(18) 0.0113(17) -0.0035(19)
C14 0.050(3) 0.039(2) 0.033(2) 0.0054(18) 0.0094(18) 0.002(2)
C2 0.045(3) 0.028(2) 0.037(2) -0.0052(18) -0.0001(18) -0.0007(19)
C27 0.040(3) 0.041(2) 0.034(2) 0.0037(19) 0.0010(17) 0.001(2)
C13 0.045(3) 0.036(2) 0.049(2) 0.005(2) 0.011(2) 0.004(2)
C35 0.033(2) 0.048(3) 0.0319(19) 0.0007(19) 0.0063(16) -0.008(2)
C11 0.040(2) 0.047(3) 0.033(2) -0.007(2) 0.0103(18) 0.003(2)
C7 0.034(2) 0.036(2) 0.034(2) 0.0011(18) 0.0027(17) -0.0118(19)
C8 0.026(2) 0.044(2) 0.039(2) 0.0067(19) 0.0041(17) -0.0109(19)
C12 0.046(3) 0.033(2) 0.050(2) -0.006(2) 0.018(2) 0.004(2)
C34 0.038(3) 0.050(3) 0.047(2) -0.001(2) 0.0094(19) -0.016(2)
C5 0.036(3) 0.062(3) 0.043(2) -0.014(2) 0.0118(19) 0.002(2)
Ru1A 0.02082(15) 0.02403(15) 0.02582(14) -0.00011(13) 0.00488(11) -0.00221(13)
P2A 0.0347(6) 0.0346(5) 0.0319(5) -0.0003(4) 0.0044(4) -0.0028(5)
N1A 0.0287(19) 0.0271(18) 0.0264(16) 0.0004(15) 0.0073(14) 0.0008(15)
N6A 0.0268(17) 0.039(2) 0.0283(14) -0.0044(15) 0.0089(12) -0.0023(15)
N4A 0.0262(18) 0.0322(19) 0.0396(18) -0.0097(16) 0.0085(14) -0.0044(15)
N7A 0.0286(18) 0.0345(19) 0.0242(16) 0.0009(14) 0.0051(13) -0.0006(15)
N5A 0.0233(16) 0.0284(17) 0.0349(17) 0.0048(15) 0.0047(13) -0.0065(14)
C6A 0.030(2) 0.0212(18) 0.0258(17) 0.0069(15) 0.0061(14) -0.0001(16)
C1A 0.034(2) 0.024(2) 0.0240(17) 0.0066(16) 0.0016(15) -0.0004(17)
N2A 0.0238(17) 0.0270(16) 0.0306(15) 0.0051(14) 0.0021(13) -0.0034(14)
N3A 0.0220(15) 0.0302(16) 0.0310(14) 0.0085(15) 0.0054(11) 0.0012(15)
C26A 0.028(2) 0.033(2) 0.0318(19) -0.0015(17) 0.0021(15) 0.0030(18)
C31A 0.0247(19) 0.037(2) 0.0336(19) -0.0107(18) 0.0019(15) 0.0020(17)
C32A 0.028(2) 0.052(3) 0.041(2) -0.002(2) 0.0033(16) 0.003(2)
C9A 0.029(2) 0.039(2) 0.0343(19) 0.0045(18) 0.0119(16) 0.0076(18)
C16A 0.024(2) 0.029(2) 0.046(2) 0.0007(18) 0.0013(17) -0.0062(17)
C10A 0.023(2) 0.037(2) 0.0311(18) 0.0021(18) 0.0080(15) 0.0076(17)
C20A 0.039(2) 0.037(2) 0.033(2) 0.0039(18) 0.0047(16) -0.0062(19)
C25A 0.035(2) 0.047(3) 0.044(2) -0.012(2) 0.0148(19) -0.008(2)
C8A 0.026(2) 0.043(2) 0.042(2) 0.0090(19) 0.0061(17) -0.0050(18)
C33A 0.021(2) 0.061(3) 0.055(2) -0.022(3) 0.0021(17) -0.006(2)
C21A 0.021(2) 0.028(2) 0.056(2) -0.0060(19) 0.0087(17) -0.0065(16)
C27A 0.041(3) 0.049(3) 0.039(2) 0.005(2) -0.0004(18) 0.004(2)
C24A 0.043(3) 0.061(3) 0.051(3) -0.026(3) 0.019(2) -0.012(3)
C2A 0.044(3) 0.028(2) 0.037(2) -0.0011(18) 0.0045(18) -0.0018(19)
C28A 0.061(3) 0.045(3) 0.040(2) 0.016(2) 0.007(2) 0.002(2)
C35A 0.035(2) 0.053(3) 0.0327(19) -0.0049(19) 0.0101(16) -0.008(2)
C30A 0.033(2) 0.038(2) 0.034(2) 0.0058(19) 0.0064(17) -0.0056(19)
C11A 0.038(2) 0.044(2) 0.034(2) -0.0049(19) 0.0080(17) 0.006(2)
C23A 0.045(3) 0.040(3) 0.076(3) -0.029(3) 0.017(2) -0.013(2)
C12A 0.058(3) 0.034(2) 0.056(3) -0.005(2) 0.018(2) 0.008(2)
C7A 0.031(2) 0.036(2) 0.041(2) 0.0041(19) -0.0004(18) -0.0131(19)
C3A 0.063(3) 0.033(2) 0.041(2) -0.006(2) 0.008(2) 0.002(2)
C5A 0.033(2) 0.044(3) 0.043(2) -0.003(2) 0.0083(18) -0.001(2)
C4A 0.051(3) 0.043(3) 0.057(3) -0.008(2) 0.025(2) 0.013(2)
C15A 0.042(3) 0.034(2) 0.031(2) -0.0020(18) 0.0087(17) 0.0088(19)
C13A 0.052(3) 0.040(2) 0.056(3) 0.011(2) 0.020(2) 0.017(2)
P1A 0.0520(7) 0.0403(7) 0.0452(6) 0.0096(5) 0.0173(5) 0.0099(6)
P1 0.0503(7) 0.0295(7) 0.0614(7) -0.0003(5) 0.0261(5) 0.0023(5)
C18A 0.051(3) 0.045(3) 0.047(3) 0.019(2) 0.001(2) -0.011(2)
F12A 0.0687(18) 0.0412(18) 0.0571(14) 0.0002(13) 0.0271(13) -0.0029(14)
F6 0.086(2) 0.0463(17) 0.0576(17) 0.0130(15) 0.0053(16) -0.0155(16)
F1 0.084(2) 0.083(2) 0.0468(15) -0.0067(16) 0.0150(14) 0.008(2)
F6A 0.065(2) 0.092(3) 0.0605(17) 0.0214(19) 0.0119(15) -0.026(2)
F1A 0.091(2) 0.114(3) 0.0437(14) -0.013(2) 0.0126(15) 0.007(2)
F8A 0.0598(17) 0.071(2) 0.0533(14) -0.0221(15) 0.0196(12) -0.0072(16)
F2A 0.080(2) 0.105(3) 0.0631(17) 0.010(2) -0.0093(15) -0.033(2)
F4A 0.084(3) 0.075(2) 0.086(2) -0.0222(19) 0.0202(19) 0.031(2)
F2 0.059(2) 0.081(2) 0.125(3) -0.039(2) 0.0249(19) -0.0255(19)
F4 0.062(2) 0.068(2) 0.103(2) -0.0241(18) 0.0338(17) 0.0105(17)
F11A 0.074(2) 0.0690(19) 0.0486(15) 0.0128(14) 0.0122(13) -0.0266(16)
F7A 0.077(2) 0.0397(14) 0.0488(14) -0.0138(12) 0.0113(13) -0.0072(14)
F10A 0.0393(15) 0.088(2) 0.0685(17) -0.0059(16) -0.0096(13) 0.0026(16)
F3A 0.067(2) 0.060(2) 0.170(4) 0.014(2) 0.048(2) 0.0228(18)
F9A 0.0444(15) 0.0562(16) 0.0617(15) -0.0014(14) -0.0017(12) 0.0017(13)
F3 0.068(2) 0.080(2) 0.107(3) -0.011(2) 0.0401(19) 0.0272(19)
P2 0.0603(7) 0.0432(7) 0.0327(5) -0.0056(5) 0.0098(5) -0.0122(6)
F12 0.0564(17) 0.065(2) 0.0575(14) -0.0002(15) 0.0222(12) -0.0036(16)
F5A 0.113(3) 0.065(2) 0.096(2) 0.0254(19) 0.052(2) -0.006(2)
C19A 0.045(3) 0.049(3) 0.036(2) 0.009(2) 0.0059(18) -0.012(2)
C17A 0.045(3) 0.027(2) 0.059(3) 0.004(2) 0.008(2) -0.0058(19)
C28 0.062(3) 0.036(2) 0.036(2) 0.0075(19) 0.005(2) 0.002(2)
C16 0.027(2) 0.024(2) 0.068(3) 0.015(2) -0.003(2) -0.0050(17)
C22A 0.042(3) 0.034(2) 0.063(3) -0.012(2) 0.017(2) -0.008(2)
C14A 0.055(3) 0.042(2) 0.034(2) 0.011(2) 0.0154(19) 0.015(2)
C19 0.052(3) 0.081(4) 0.041(2) 0.022(3) -0.006(2) -0.028(3)
C24 0.059(3) 0.061(3) 0.062(3) -0.022(3) 0.013(3) 0.001(3)
C17 0.048(3) 0.038(3) 0.072(3) 0.015(2) -0.009(2) -0.011(2)
F11 0.097(3) 0.081(2) 0.0628(17) -0.0188(16) 0.0350(17) -0.0473(19)
F7 0.161(4) 0.0479(17) 0.0461(15) -0.0157(14) 0.0374(19) -0.035(2)
F10 0.062(2) 0.069(2) 0.091(2) 0.0153(18) -0.0025(16) -0.0123(17)
F8 0.075(2) 0.094(3) 0.0598(16) -0.0371(18) 0.0284(15) -0.037(2)
F9 0.150(4) 0.099(3) 0.070(2) 0.043(2) 0.018(2) 0.048(3)
C21 0.027(2) 0.029(2) 0.055(3) -0.007(2) -0.0016(18) -0.0011(18)
C20 0.038(3) 0.057(3) 0.038(2) 0.012(2) -0.0036(18) -0.017(2)
C25 0.049(3) 0.046(3) 0.041(2) -0.014(2) 0.013(2) -0.001(2)
F5 0.123(4) 0.071(2) 0.184(4) 0.058(3) 0.091(3) 0.010(2)
C29A 0.052(3) 0.041(3) 0.040(2) 0.007(2) 0.009(2) -0.007(2)
C23 0.047(3) 0.053(3) 0.069(3) -0.026(3) 0.003(2) -0.001(2)
C22 0.041(3) 0.033(2) 0.077(4) -0.010(2) -0.005(2) 0.000(2)
C34A 0.032(2) 0.055(3) 0.055(3) -0.016(2) 0.017(2) -0.016(2)
C18 0.057(3) 0.052(3) 0.085(4) 0.033(3) -0.011(3) -0.024(3)

loop_
_atom_type_symbol
_atom_type_description
_atom_type_scat_dispersion_real
_atom_type_scat_dispersion_imag
_atom_type_scat_source
C C 0.0033 0.0016 'International Tables Vol C Tables 4.2.6.8 and 6.1.1.4'
H H 0.0000 0.0000 'International Tables Vol C Tables 4.2.6.8 and 6.1.1.4'
N N 0.0061 0.0033 'International Tables Vol C Tables 4.2.6.8 and 6.1.1.4'
F F 0.0171 0.0103 'International Tables Vol C Tables 4.2.6.8 and 6.1.1.4'
P P 0.1023 0.0942 'International Tables Vol C Tables 4.2.6.8 and 6.1.1.4'
Ru Ru -1.2594 0.8363 'International Tables Vol C Tables 4.2.6.8 and 6.1.1.4'

loop_
_geom_angle_atom_site_label_1
_geom_angle_atom_site_label_2
_geom_angle_atom_site_label_3
_geom_angle
N1 Ru1 N6 95.95(13)
N7 Ru1 N1 86.99(13)
N7 Ru1 N6 78.10(13)
N7 Ru1 N4 95.24(13)
N4 Ru1 N1 177.73(15)
N4 Ru1 N6 84.94(13)
C6 Ru1 N1 77.78(15)
C6 Ru1 N6 171.39(15)
C6 Ru1 N7 95.53(14)
C6 Ru1 N4 101.55(15)
C6 Ru1 N5 92.55(14)
N5 Ru1 N1 99.19(13)
N5 Ru1 N6 94.29(13)
N5 Ru1 N7 170.73(14)
N5 Ru1 N4 78.65(15)
C1 N1 Ru1 116.3(3)
C5 N1 Ru1 126.7(3)
C5 N1 C1 116.8(4)
C31 N6 Ru1 114.8(2)
C35 N6 Ru1 126.4(3)
C35 N6 C31 118.5(3)
C26 N7 Ru1 116.4(3)
C30 N7 Ru1 125.9(3)
C30 N7 C26 117.7(4)
C21 N4 Ru1 116.2(3)
C25 N4 Ru1 124.8(3)
C25 N4 C21 118.8(4)
N3 C6 Ru1 141.6(3)
N3 C6 N2 103.8(3)
N2 C6 Ru1 114.6(3)
N1 C1 N2 112.1(3)
N1 C1 C2 123.4(4)
C2 C1 N2 124.5(4)
C16 N5 Ru1 114.6(3)
C20 N5 Ru1 126.0(3)
C20 N5 C16 119.4(4)
C6 N3 C9 125.1(3)
C6 N3 C8 111.2(3)
C8 N3 C9 123.2(4)
N7 C26 C31 115.3(3)
N7 C26 C27 121.8(4)
C27 C26 C31 122.9(4)
C6 N2 C1 118.7(3)
C6 N2 C7 111.6(3)
C7 N2 C1 129.6(3)
C33 C32 C31 120.2(4)
C32 C33 C34 118.5(4)
N6 C31 C26 114.8(3)
N6 C31 C32 120.7(4)
C32 C31 C26 124.5(4)
C2 C3 C4 119.8(4)
N3 C9 C10 112.3(3)
C28 C29 C30 118.8(4)
C14 C15 C10 120.1(4)
C3 C4 C5 119.1(5)
C15 C10 C9 121.4(4)
C11 C10 C9 119.7(3)
C11 C10 C15 119.0(4)
N7 C30 C29 123.2(4)
C13 C14 C15 121.0(4)
C3 C2 C1 118.5(4)
C26 C27 C28 119.4(4)
C14 C13 C12 119.0(4)
N6 C35 C34 122.8(4)
C12 C11 C10 120.4(4)
C8 C7 N2 106.4(4)
C7 C8 N3 107.0(4)
C11 C12 C13 120.5(4)
C35 C34 C33 119.3(4)
N1 C5 C4 122.3(5)
N1A Ru1A N6A 97.26(13)
N4A Ru1A N1A 174.88(14)
N4A Ru1A N6A 83.62(13)
N4A Ru1A N7A 96.77(14)
N4A Ru1A N5A 78.88(13)
N7A Ru1A N1A 88.35(13)
N7A Ru1A N6A 78.35(13)
N5A Ru1A N1A 96.01(13)
N5A Ru1A N6A 94.49(12)
N5A Ru1A N7A 172.07(13)
C6A Ru1A N1A 77.56(14)
C6A Ru1A N6A 172.26(14)
C6A Ru1A N4A 102.06(14)
C6A Ru1A N7A 95.63(13)
C6A Ru1A N5A 91.79(13)
F12A P2A F8A 89.98(15)
F12A P2A F11A 177.85(18)
F12A P2A F7A 89.51(14)
F12A P2A F9A 89.01(15)
F8A P2A F11A 91.45(17)
F8A P2A F7A 179.45(17)
F8A P2A F9A 89.81(15)
F11A P2A F9A 89.39(16)
F7A P2A F11A 89.05(16)
F7A P2A F9A 89.97(16)
F10A P2A F12A 90.19(17)
F10A P2A F8A 91.19(17)
F10A P2A F11A 91.39(18)
F10A P2A F7A 89.03(17)
F10A P2A F9A 178.72(17)
C1A N1A Ru1A 117.0(3)
C1A N1A C5A 116.5(4)
C5A N1A Ru1A 126.6(3)
C31A N6A Ru1A 114.3(2)
C35A N6A Ru1A 127.1(3)
C35A N6A C31A 118.3(3)
C25A N4A Ru1A 126.5(3)
C25A N4A C21A 117.9(4)
C21A N4A Ru1A 115.0(3)
C26A N7A Ru1A 115.9(3)
C30A N7A Ru1A 126.3(3)
C30A N7A C26A 117.7(4)
C16A N5A Ru1A 115.0(3)
C20A N5A Ru1A 125.8(3)
C20A N5A C16A 119.2(4)
N2A C6A Ru1A 115.0(3)
N3A C6A Ru1A 141.3(3)
N3A C6A N2A 103.6(3)
N1A C1A N2A 112.2(3)
N1A C1A C2A 124.2(4)
C2A C1A N2A 123.5(4)
C6A N2A C1A 118.2(3)
C6A N2A C7A 112.0(3)
C7A N2A C1A 129.8(4)
C6A N3A C9A 125.1(3)
C6A N3A C8A 110.8(3)
C8A N3A C9A 123.9(3)
N7A C26A C31A 115.7(3)
N7A C26A C27A 120.4(4)
C27A C26A C31A 123.8(4)
N6A C31A C26A 114.8(3)
N6A C31A C32A 120.9(4)
C32A C31A C26A 124.3(4)
C33A C32A C31A 119.5(4)
N3A C9A C10A 112.8(3)
N5A C16A C21A 114.8(4)
N5A C16A C17A 119.5(4)
C17A C16A C21A 125.6(4)
C11A C10A C9A 119.8(3)
C11A C10A C15A 118.8(4)
C15A C10A C9A 121.4(4)
N5A C20A C19A 122.3(4)
N4A C25A C24A 123.5(5)
C7A C8A N3A 108.5(4)
C32A C33A C34A 119.8(4)
N4A C21A C16A 115.6(3)
N4A C21A C22A 121.5(4)
C22A C21A C16A 122.8(4)
C28A C27A C26A 119.9(4)
C25A C24A C23A 118.3(4)
C3A C2A C1A 117.8(4)
C29A C28A C27A 119.2(4)
N6A C35A C34A 122.3(4)
N7A C30A C29A 123.6(4)
C12A C11A C10A 120.3(4)
C22A C23A C24A 119.2(4)
C13A C12A C11A 120.3(4)
C8A C7A N2A 105.1(4)
C2A C3A C4A 119.4(4)
N1A C5A C4A 122.4(4)
C5A C4A C3A 119.7(4)
C14A C15A C10A 120.1(4)
C14A C13A C12A 119.9(4)
F6A P1A F1A 89.4(2)
F6A P1A F2A 90.03(19)
F6A P1A F3A 89.8(2)
F6A P1A F5A 177.9(2)
F2A P1A F1A 178.5(2)
F2A P1A F3A 91.6(2)
F2A P1A F5A 90.9(2)
F4A P1A F6A 91.3(2)
F4A P1A F1A 87.5(2)
F4A P1A F2A 91.1(2)
F4A P1A F3A 177.1(2)
F4A P1A F5A 90.6(2)
F3A P1A F1A 89.8(2)
F5A P1A F1A 89.7(2)
F5A P1A F3A 88.3(2)
F6 P1 F1 88.20(19)
F6 P1 F3 90.3(2)
F2 P1 F6 90.4(2)
F2 P1 F1 178.5(2)
F2 P1 F4 90.63(19)
F2 P1 F3 90.6(2)
F2 P1 F5 92.4(3)
F4 P1 F6 91.5(2)
F4 P1 F1 89.16(19)
F4 P1 F3 177.8(2)
F4 P1 F5 89.9(2)
F3 P1 F1 89.61(19)
F5 P1 F6 176.9(2)
F5 P1 F1 89.1(2)
F5 P1 F3 88.2(2)
C19A C18A C17A 119.0(4)
F11 P2 F12 178.1(2)
F7 P2 F12 90.83(17)
F7 P2 F11 89.03(17)
F10 P2 F12 87.54(17)
F10 P2 F11 90.5(2)
F10 P2 F7 88.29(19)
F10 P2 F9 178.6(2)
F8 P2 F12 89.62(16)
F8 P2 F11 90.51(16)
F8 P2 F7 179.5(2)
F8 P2 F10 91.6(2)
F8 P2 F9 89.6(2)
F9 P2 F12 91.9(2)
F9 P2 F11 90.1(2)
F9 P2 F7 90.5(2)
C18A C19A C20A 119.0(4)
C18A C17A C16A 121.0(4)
C29 C28 C27 119.2(4)
N5 C16 C17 120.2(4)
N5 C16 C21 115.4(4)
C17 C16 C21 124.4(4)
C23A C22A C21A 119.4(4)
C13A C14A C15A 120.6(4)
C18 C19 C20 119.1(5)
C23 C24 C25 118.6(5)
C18 C17 C16 119.2(5)
N4 C21 C16 114.8(4)
N4 C21 C22 120.0(4)
C22 C21 C16 125.3(4)
N5 C20 C19 121.2(5)
N4 C25 C24 122.8(5)
C28A C29A C30A 119.2(4)
C24 C23 C22 120.7(5)
C23 C22 C21 119.1(5)
C33A C34A C35A 119.1(4)
C17 C18 C19 120.9(5)

loop_
_geom_bond_atom_site_label_1
_geom_bond_atom_site_label_2
_geom_bond_distance
Ru1 N1 2.079(4)
Ru1 N6 2.112(3)
Ru1 N7 2.057(3)
Ru1 N4 2.058(4)
Ru1 C6 2.004(4)
Ru1 N5 2.056(4)
N1 C1 1.352(5)
N1 C5 1.342(6)
N6 C31 1.353(5)
N6 C35 1.345(5)
N7 C26 1.357(5)
N7 C30 1.341(5)
N4 C21 1.351(6)
N4 C25 1.350(5)
C6 N3 1.343(5)
C6 N2 1.371(5)
C1 N2 1.395(5)
C1 C2 1.380(6)
N5 C16 1.387(6)
N5 C20 1.338(6)
N3 C9 1.441(5)
N3 C8 1.408(5)
C26 C31 1.477(6)
C26 C27 1.383(6)
N2 C7 1.391(5)
C32 C33 1.368(6)
C32 C31 1.387(5)
C33 C34 1.385(6)
C3 C4 1.371(7)
C3 C2 1.352(7)
C9 C10 1.519(6)
C29 C30 1.380(6)
C29 C28 1.368(7)
C15 C10 1.392(5)
C15 C14 1.380(6)
C4 C5 1.384(7)
C10 C11 1.387(6)
C14 C13 1.377(6)
C27 C28 1.383(6)
C13 C12 1.387(6)
C35 C34 1.361(6)
C11 C12 1.379(6)
C7 C8 1.329(6)
Ru1A N1A 2.078(3)
Ru1A N6A 2.113(3)
Ru1A N4A 2.057(3)
Ru1A N7A 2.061(3)
Ru1A N5A 2.058(3)
Ru1A C6A 2.001(4)
P2A F12A 1.589(3)
P2A F8A 1.591(3)
P2A F11A 1.595(3)
P2A F7A 1.591(3)
P2A F10A 1.569(3)
P2A F9A 1.600(3)
N1A C1A 1.339(5)
N1A C5A 1.358(5)
N6A C31A 1.364(5)
N6A C35A 1.344(5)
N4A C25A 1.344(5)
N4A C21A 1.354(6)
N7A C26A 1.362(5)
N7A C30A 1.344(5)
N5A C16A 1.370(5)
N5A C20A 1.340(5)
C6A N2A 1.373(5)
C6A N3A 1.348(5)
C1A N2A 1.399(5)
C1A C2A 1.391(6)
N2A C7A 1.395(5)
N3A C9A 1.459(5)
N3A C8A 1.393(5)
C26A C31A 1.472(6)
C26A C27A 1.390(6)
C31A C32A 1.393(5)
C32A C33A 1.361(7)
C9A C10A 1.505(6)
C16A C21A 1.452(6)
C16A C17A 1.379(6)
C10A C11A 1.384(6)
C10A C15A 1.393(5)
C20A C19A 1.383(6)
C25A C24A 1.377(6)
C8A C7A 1.334(6)
C33A C34A 1.369(7)
C21A C22A 1.393(6)
C27A C28A 1.380(7)
C24A C23A 1.385(7)
C2A C3A 1.367(7)
C28A C29A 1.354(7)
C35A C34A 1.382(6)
C30A C29A 1.360(6)
C11A C12A 1.379(6)
C23A C22A 1.379(7)
C12A C13A 1.375(6)
C3A C4A 1.376(7)
C5A C4A 1.372(6)
C15A C14A 1.380(6)
C13A C14A 1.363(7)
P1A F6A 1.572(3)
P1A F1A 1.603(3)
P1A F2A 1.576(3)
P1A F4A 1.572(3)
P1A F3A 1.580(4)
P1A F5A 1.579(3)
P1 F6 1.585(3)
P1 F1 1.598(3)
P1 F2 1.571(4)
P1 F4 1.581(3)
P1 F3 1.586(3)
P1 F5 1.583(3)
C18A C19A 1.368(7)
C18A C17A 1.374(6)
P2 F12 1.609(3)
P2 F11 1.595(3)
P2 F7 1.594(3)
P2 F10 1.571(3)
P2 F8 1.550(3)
P2 F9 1.574(4)
C16 C17 1.398(6)
C16 C21 1.444(6)
C19 C20 1.388(7)
C19 C18 1.379(8)
C24 C25 1.375(7)
C24 C23 1.347(8)
C17 C18 1.347(8)
C21 C22 1.409(6)
C23 C22 1.371(7)
